data_1568516
loop_
_publ_author_name
'Hauser, Adrian'
'M\"unzfeld, Luca'
'Schlittenhardt, S\"oren'
'K\"oppe, Ralf'
'Uhlmann, Cedric'
'Rauska, Ulf-Christian'
'Ruben, Mario'
'Roesky, Peter W.'

_publ_section_title
;
 Molecular cyclo-P3 complexes of the rare-earth elements via a one-pot
 reaction and selective reduction
;
_journal_issue 8
_journal_name_full 'Chemical Science'
_journal_page_first 2149
_journal_page_last 2158
_journal_paper_doi 10.1039/D2SC06730G
_journal_volume 14
_journal_year 2023
_chemical_formula_moiety 'C55 H82 B N2 O3 Y'
_chemical_formula_sum 'C55 H82 B N2 O3 Y'
_chemical_formula_weight 918.94
_space_group_crystal_system monoclinic
_space_group_IT_number 14
_space_group_name_Hall '-P 2ybc'
_space_group_name_H-M_alt 'P 1 21/c 1'
_atom_sites_solution_hydrogens mixed
_atom_sites_solution_primary dual
_audit_creation_date 2022-04-16
_audit_creation_method
;
Olex2 1.5
(compiled 2022.04.07 svn.rca3783a0 for OlexSys, GUI svn.r6498)
;
_audit_update_record
;
2022-12-02 deposited with the CCDC.	2023-02-03 downloaded from the CCDC.
;
_cell_angle_alpha 90
_cell_angle_beta 98.698(5)
_cell_angle_gamma 90
_cell_formula_units_Z 4
_cell_length_a 13.7490(9)
_cell_length_b 14.0841(6)
_cell_length_c 26.9502(17)
_cell_measurement_reflns_used 27662
_cell_measurement_temperature 100
_cell_measurement_theta_max 30.13
_cell_measurement_theta_min 1.97
_cell_volume 5158.7(5)
_computing_cell_refinement
;
X-Area Recipe 1.34.0.0 (STOE, 2019)
;
_computing_data_collection
;
X-Area Pilatus3_SV 1.31.154.0 (STOE, 2019)
;
_computing_data_reduction
;
X-Area Integrate 1.77.0.0 (STOE, 2019)
X-Area LANA 1.77.1.0 (STOE, 2019)
;
_computing_molecular_graphics 'Olex2 1.5 (Dolomanov et al., 2009)'
_computing_publication_material
;
STOE & Cie GmbH, X-Area, software package for collecting single-crystal or
multi-domain crystal data on STOE area-detector diffractometers, for image 
processing, for the correction and scaling of reflection intensities and 
for outlier rejection, version 1.88, Darmstadt 2019
;
_computing_structure_refinement 'SHELXL 2018/3 (Sheldrick, 2015)'
_computing_structure_solution 'SHELXT  (Sheldrick, 2015)'
_diffrn_ambient_temperature 100
_diffrn_detector Pilatus200K
_diffrn_detector_area_resol_mean 5.81
_diffrn_detector_type 'DECTRIS PILATUS 200K'
_diffrn_measured_fraction_theta_full 0.995
_diffrn_measured_fraction_theta_max 0.848
_diffrn_measurement_details
;
 419 frames, detector distance = 60 mm
;
_diffrn_measurement_device 'Eulerian 4-circle diffractometer'
_diffrn_measurement_device_type 'STOE STADIVARI'
_diffrn_measurement_method 'rotation method, \w scans'
_diffrn_radiation_collimation '0.5 mm diameter, monocapillary'
_diffrn_radiation_monochromator 'plane graphite'
_diffrn_radiation_polarisn_norm 0
_diffrn_radiation_probe x-ray
_diffrn_radiation_type 'Mo K\a'
_diffrn_radiation_wavelength 0.71073
_diffrn_reflns_av_R_equivalents 0.0443
_diffrn_reflns_av_unetI/netI 0.0577
_diffrn_reflns_Laue_measured_fraction_full 0.995
_diffrn_reflns_Laue_measured_fraction_max 0.848
_diffrn_reflns_limit_h_max 18
_diffrn_reflns_limit_h_min -18
_diffrn_reflns_limit_k_max 19
_diffrn_reflns_limit_k_min -19
_diffrn_reflns_limit_l_max 38
_diffrn_reflns_limit_l_min -30
_diffrn_reflns_number 30771
_diffrn_reflns_point_group_measured_fraction_full 0.995
_diffrn_reflns_point_group_measured_fraction_max 0.848
_diffrn_reflns_theta_full 25.242
_diffrn_reflns_theta_max 30.338
_diffrn_reflns_theta_min 1.972
_diffrn_source 'Mo Genix 3D HF'
_diffrn_source_current 1.000
_diffrn_source_power 0.050
_diffrn_source_voltage 50
_exptl_absorpt_coefficient_mu 1.173
_exptl_absorpt_correction_T_max 0.8864
_exptl_absorpt_correction_T_min 0.5192
_exptl_absorpt_correction_type multi-scan
_exptl_absorpt_process_details
;
STOE X-Red32, absorption correction by Gaussian integration, analogous to
P. Coppens, "The Evaluation of Absorption and Extinction in Single-Crystal
Structure Analysis", published in: F. R. Ahmed (Editor), "Crystallographic
Computing", Munksgaard, Copenhagen (1970), 255 - 270. Afterwards scaling of
reflection intensities was performed within STOE LANA. J. Koziskova, F. Hahn,
J. Richter, J. Kozisek, Acta Chimica Slovaca, vol. 9, no. 2, 2016, pp. 136-140.
;
_exptl_crystal_colour colourless
_exptl_crystal_colour_primary colourless
_exptl_crystal_density_diffrn 1.183
_exptl_crystal_density_method 'not measured'
_exptl_crystal_description block
_exptl_crystal_F_000 1976
_exptl_crystal_size_max 0.178
_exptl_crystal_size_mid 0.136
_exptl_crystal_size_min 0.071
_refine_diff_density_max 0.604
_refine_diff_density_min -0.924
_refine_diff_density_rms 0.084
_refine_ls_extinction_method none
_refine_ls_goodness_of_fit_ref 1.014
_refine_ls_hydrogen_treatment mixed
_refine_ls_matrix_type full
_refine_ls_number_parameters 591
_refine_ls_number_reflns 13149
_refine_ls_number_restraints 0
_refine_ls_restrained_S_all 1.014
_refine_ls_R_factor_all 0.0859
_refine_ls_R_factor_gt 0.0526
_refine_ls_shift/su_max 0.001
_refine_ls_shift/su_mean 0.000
_refine_ls_structure_factor_coef Fsqd
_refine_ls_weighting_details 'w=1/[\s^2^(Fo^2^)+(0.0595P)^2^+7.3463P] where P=(Fo^2^+2Fc^2^)/3'
_refine_ls_weighting_scheme calc
_refine_ls_wR_factor_gt 0.1193
_refine_ls_wR_factor_ref 0.1378
_reflns_Friedel_coverage 0.000
_reflns_number_gt 9559
_reflns_number_total 13149
_reflns_threshold_expression 'I > 2\s(I)'
_cod_data_source_file d2sc06730g3.cif
_cod_data_source_block ah161
_cod_database_code 1568516
_shelx_shelxl_version_number 2018/3
_shelx_space_group_comment
;
The symmetry employed for this shelxl refinement is uniquely defined
by the following loop, which should always be used as a source of
symmetry information in preference to the above space-group names.
They are only intended as comments.
;
_olex2_refinement_description
;
1. Fixed Uiso
 At 1.2 times of:
  All C(H) groups, All C(H,H) groups
 At 1.5 times of:
  All C(H,H,H) groups
2.a Ternary CH refined with riding coordinates:
 C42(H42), C30(H30), C45(H45), C33(H33)
2.b Secondary CH2 refined with riding coordinates:
 C50(H50A,H50B), C53(H53A,H53B), C54(H54A,H54B), C55(H55A,H55B), C51(H51A,
 H51B), C52(H52A,H52B), C49(H49A,H49B), C48(H48A,H48B)
2.c Aromatic/amide H refined with riding coordinates:
 C4(H4), C10(H10), C8(H8), C2(H2), C38(H38), C26(H26), C27(H27), C28(H28),
 C39(H39), C40(H40)
2.d Idealised Me refined as rotating group:
 C15(H15A,H15B,H15C), C21(H21A,H21B,H21C), C47(H47A,H47B,H47C), C23(H23A,H23B,
 H23C), C32(H32A,H32B,H32C), C14(H14A,H14B,H14C), C34(H34A,H34B,H34C), C31(H31A,
 H31B,H31C), C22(H22A,H22B,H22C), C46(H46A,H46B,H46C), C44(H44A,H44B,H44C),
 C19(H19A,H19B,H19C), C35(H35A,H35B,H35C), C18(H18A,H18B,H18C), C43(H43A,H43B,
 H43C), C17(H17A,H17B,H17C)
;
_olex2_submission_special_instructions 'No special instructions were received'

loop_
_space_group_symop_operation_xyz
'x, y, z'
'-x, y+1/2, -z+1/2'
'-x, -y, -z'
'x, -y-1/2, z-1/2'

loop_
_atom_site_label
_atom_site_type_symbol
_atom_site_fract_x
_atom_site_fract_y
_atom_site_fract_z
_atom_site_U_iso_or_equiv
_atom_site_adp_type
_atom_site_occupancy
_atom_site_site_symmetry_order
_atom_site_calc_flag
_atom_site_refinement_flags_posn
_atom_site_refinement_flags_adp
_atom_site_refinement_flags_occupancy
_atom_site_disorder_assembly
_atom_site_disorder_group
Y1 Y 0.84353(2) 0.31165(2) 0.38451(2) 0.01664(7) Uani 1 1 d . . . . .
O1 O 0.68053(13) 0.36339(12) 0.36597(6) 0.0163(4) Uani 1 1 d . . . . .
O2 O 0.92711(14) 0.18858(14) 0.34931(7) 0.0236(4) Uani 1 1 d . . . . .
O3 O 0.82266(15) 0.44148(14) 0.43723(7) 0.0257(4) Uani 1 1 d . . . . .
N1 N 0.73464(15) 0.21115(15) 0.41330(8) 0.0163(4) Uani 1 1 d . . . . .
N2 N 0.81888(15) 0.41401(15) 0.31732(8) 0.0166(4) Uani 1 1 d . . . . .
C1 C 0.63890(18) 0.23963(17) 0.41533(9) 0.0155(5) Uani 1 1 d . . . . .
C5 C 0.51988(19) 0.36937(18) 0.39330(9) 0.0173(5) Uani 1 1 d . . . . .
C4 C 0.45368(19) 0.31984(19) 0.41886(10) 0.0191(5) Uani 1 1 d . . . . .
H4 H 0.391777 0.347766 0.421506 0.023 Uiso 1 1 calc R U . . .
C9 C 0.63346(19) 0.60748(18) 0.28016(10) 0.0184(5) Uani 1 1 d . . . . .
C3 C 0.47604(19) 0.23153(18) 0.44031(10) 0.0179(5) Uani 1 1 d . . . . .
C6 C 0.49572(19) 0.46724(18) 0.37053(10) 0.0176(5) Uani 1 1 d . . . . .
C10 C 0.71900(19) 0.55209(18) 0.28163(9) 0.0175(5) Uani 1 1 d . . . . .
H10 H 0.767164 0.570535 0.261685 0.021 Uiso 1 1 calc R U . . .
C13 C 0.60864(18) 0.32594(17) 0.39167(9) 0.0156(5) Uani 1 1 d . . . . .
C11 C 0.73539(18) 0.47113(18) 0.31135(9) 0.0159(5) Uani 1 1 d . . . . .
C7 C 0.57458(19) 0.49709(17) 0.33895(9) 0.0168(5) Uani 1 1 d . . . . .
C25 C 0.8426(2) 0.37307(19) 0.23166(10) 0.0200(5) Uani 1 1 d . . . . .
C12 C 0.65975(18) 0.44662(17) 0.33900(9) 0.0155(5) Uani 1 1 d . . . . .
C8 C 0.56291(19) 0.57911(18) 0.30911(10) 0.0184(5) Uani 1 1 d . . . . .
H8 H 0.505188 0.616380 0.308652 0.022 Uiso 1 1 calc R U . . .
C2 C 0.56921(19) 0.19199(18) 0.43834(9) 0.0174(5) Uani 1 1 d . . . . .
H2 H 0.584875 0.131515 0.453012 0.021 Uiso 1 1 calc R U . . .
C38 C 0.8463(2) 0.0069(2) 0.48914(12) 0.0286(6) Uani 1 1 d . . . . .
H38 H 0.884359 -0.005432 0.520924 0.034 Uiso 1 1 calc R U . . .
C26 C 0.9060(2) 0.3650(2) 0.19603(11) 0.0243(6) Uani 1 1 d . . . . .
H26 H 0.882566 0.337003 0.164393 0.029 Uiso 1 1 calc R U . . .
C24 C 0.87835(19) 0.41633(18) 0.27847(10) 0.0180(5) Uani 1 1 d . . . . .
C37 C 0.81422(19) 0.0993(2) 0.47753(10) 0.0217(6) Uani 1 1 d . . . . .
C27 C 1.0019(2) 0.3967(2) 0.20580(12) 0.0285(6) Uani 1 1 d . . . . .
H27 H 1.044573 0.388356 0.181532 0.034 Uiso 1 1 calc R U . . .
C15 C 0.3941(2) 0.4664(2) 0.33766(11) 0.0234(6) Uani 1 1 d . . . . .
H15A H 0.395395 0.423460 0.309167 0.035 Uiso 1 1 calc R U . . .
H15B H 0.377619 0.530723 0.325218 0.035 Uiso 1 1 calc R U . . .
H15C H 0.344479 0.444631 0.357626 0.035 Uiso 1 1 calc R U . . .
C20 C 0.6241(2) 0.69859(19) 0.24883(10) 0.0215(5) Uani 1 1 d . . . . .
C28 C 1.0356(2) 0.4407(2) 0.25086(11) 0.0272(6) Uani 1 1 d . . . . .
H28 H 1.101505 0.463130 0.257052 0.033 Uiso 1 1 calc R U . . .
C36 C 0.75915(18) 0.11653(18) 0.42951(10) 0.0186(5) Uani 1 1 d . . . . .
C29 C 0.9752(2) 0.45278(19) 0.28753(10) 0.0212(5) Uani 1 1 d . . . . .
C41 C 0.73268(19) 0.04021(19) 0.39652(11) 0.0214(5) Uani 1 1 d . . . . .
C16 C 0.4034(2) 0.17710(19) 0.46721(11) 0.0225(6) Uani 1 1 d . . . . .
C42 C 0.8339(2) 0.1784(2) 0.51593(11) 0.0264(6) Uani 1 1 d . . . . .
H42 H 0.831160 0.239749 0.497130 0.032 Uiso 1 1 calc R U . . .
C39 C 0.8243(2) -0.0669(2) 0.45589(12) 0.0307(7) Uani 1 1 d . . . . .
H39 H 0.848546 -0.128881 0.464357 0.037 Uiso 1 1 calc R U . . .
C21 C 0.7074(2) 0.7660(2) 0.27022(12) 0.0292(6) Uani 1 1 d . . . . .
H21A H 0.702671 0.780032 0.305395 0.044 Uiso 1 1 calc R U . . .
H21B H 0.701890 0.825187 0.250845 0.044 Uiso 1 1 calc R U . . .
H21C H 0.770960 0.736036 0.268101 0.044 Uiso 1 1 calc R U . . .
C30 C 0.7392(2) 0.3333(2) 0.21958(10) 0.0228(6) Uani 1 1 d . . . . .
H30 H 0.708098 0.336348 0.250779 0.027 Uiso 1 1 calc R U . . .
C47 C 0.7263(2) 0.0383(2) 0.30268(12) 0.0335(7) Uani 1 1 d . . . . .
H47A H 0.781032 0.083529 0.305297 0.050 Uiso 1 1 calc R U . . .
H47B H 0.682927 0.047787 0.270718 0.050 Uiso 1 1 calc R U . . .
H47C H 0.752257 -0.026632 0.304195 0.050 Uiso 1 1 calc R U . . .
C50 C 1.0761(2) 0.1051(2) 0.37166(12) 0.0294(6) Uani 1 1 d . . . . .
H50A H 1.100964 0.039336 0.370222 0.035 Uiso 1 1 calc R U . . .
H50B H 1.115940 0.138757 0.399956 0.035 Uiso 1 1 calc R U . . .
C45 C 0.6685(2) 0.0541(2) 0.34589(11) 0.0249(6) Uani 1 1 d . . . . .
H45 H 0.644742 0.121318 0.344100 0.030 Uiso 1 1 calc R U . . .
C23 C 0.5252(2) 0.7478(2) 0.24972(12) 0.0295(7) Uani 1 1 d . . . . .
H23A H 0.471637 0.703770 0.237686 0.044 Uiso 1 1 calc R U . . .
H23B H 0.520556 0.803826 0.227918 0.044 Uiso 1 1 calc R U . . .
H23C H 0.520121 0.767377 0.284127 0.044 Uiso 1 1 calc R U . . .
C53 C 0.7624(2) 0.5365(2) 0.49894(11) 0.0300(6) Uani 1 1 d . . . . .
H53A H 0.804140 0.558809 0.529938 0.036 Uiso 1 1 calc R U . . .
H53B H 0.692637 0.539242 0.503948 0.036 Uiso 1 1 calc R U . . .
C40 C 0.7667(2) -0.0503(2) 0.41020(12) 0.0269(6) Uani 1 1 d . . . . .
H40 H 0.750118 -0.101712 0.387686 0.032 Uiso 1 1 calc R U . . .
C33 C 1.0123(2) 0.5082(2) 0.33503(11) 0.0259(6) Uani 1 1 d . . . . .
H33 H 0.977170 0.482961 0.362126 0.031 Uiso 1 1 calc R U . . .
C32 C 0.6759(2) 0.3920(2) 0.17889(12) 0.0308(7) Uani 1 1 d . . . . .
H32A H 0.670786 0.457296 0.190755 0.046 Uiso 1 1 calc R U . . .
H32B H 0.610000 0.363987 0.171624 0.046 Uiso 1 1 calc R U . . .
H32C H 0.706417 0.392112 0.148307 0.046 Uiso 1 1 calc R U . . .
C14 C 0.4938(2) 0.53925(19) 0.41330(11) 0.0242(6) Uani 1 1 d . . . . .
H14A H 0.441899 0.521737 0.432844 0.036 Uiso 1 1 calc R U . . .
H14B H 0.480609 0.602851 0.399114 0.036 Uiso 1 1 calc R U . . .
H14C H 0.557545 0.539024 0.435186 0.036 Uiso 1 1 calc R U . . .
C54 C 0.7794(2) 0.5973(2) 0.45395(11) 0.0297(6) Uani 1 1 d . . . . .
H54A H 0.717500 0.606420 0.430397 0.036 Uiso 1 1 calc R U . . .
H54B H 0.806964 0.660126 0.464865 0.036 Uiso 1 1 calc R U . . .
C55 C 0.8521(2) 0.5393(2) 0.43036(12) 0.0275(6) Uani 1 1 d . . . . .
H55A H 0.848350 0.554651 0.394274 0.033 Uiso 1 1 calc R U . . .
H55B H 0.920106 0.550798 0.447367 0.033 Uiso 1 1 calc R U . . .
C34 C 0.9859(3) 0.6135(2) 0.32855(13) 0.0357(7) Uani 1 1 d . . . . .
H34A H 1.017966 0.640366 0.301633 0.054 Uiso 1 1 calc R U . . .
H34B H 1.008464 0.647266 0.359977 0.054 Uiso 1 1 calc R U . . .
H34C H 0.914426 0.620238 0.319895 0.054 Uiso 1 1 calc R U . . .
C31 C 0.7399(2) 0.2292(2) 0.20297(12) 0.0311(7) Uani 1 1 d . . . . .
H31A H 0.767208 0.224772 0.171488 0.047 Uiso 1 1 calc R U . . .
H31B H 0.672564 0.204377 0.197869 0.047 Uiso 1 1 calc R U . . .
H31C H 0.780552 0.191790 0.228943 0.047 Uiso 1 1 calc R U . . .
C51 C 0.9687(2) 0.1054(2) 0.37739(12) 0.0283(6) Uani 1 1 d . . . . .
H51A H 0.936024 0.046552 0.363389 0.034 Uiso 1 1 calc R U . . .
H51B H 0.960809 0.110542 0.413201 0.034 Uiso 1 1 calc R U . . .
C22 C 0.6322(2) 0.6761(2) 0.19395(11) 0.0266(6) Uani 1 1 d . . . . .
H22A H 0.693590 0.641683 0.192361 0.040 Uiso 1 1 calc R U . . .
H22B H 0.632082 0.735502 0.174962 0.040 Uiso 1 1 calc R U . . .
H22C H 0.576192 0.636916 0.179446 0.040 Uiso 1 1 calc R U . . .
C52 C 0.7907(3) 0.4361(2) 0.48592(11) 0.0325(7) Uani 1 1 d . . . . .
H52A H 0.844475 0.411989 0.511395 0.039 Uiso 1 1 calc R U . . .
H52B H 0.733498 0.392999 0.484651 0.039 Uiso 1 1 calc R U . . .
C46 C 0.5783(2) -0.0108(2) 0.33981(13) 0.0336(7) Uani 1 1 d . . . . .
H46A H 0.599638 -0.077240 0.341421 0.050 Uiso 1 1 calc R U . . .
H46B H 0.537743 0.001437 0.307298 0.050 Uiso 1 1 calc R U . . .
H46C H 0.539669 0.001888 0.366820 0.050 Uiso 1 1 calc R U . . .
C44 C 0.7537(3) 0.1814(3) 0.54932(13) 0.0427(9) Uani 1 1 d . . . . .
H44A H 0.689404 0.189442 0.528408 0.064 Uiso 1 1 calc R U . . .
H44B H 0.765844 0.234812 0.572750 0.064 Uiso 1 1 calc R U . . .
H44C H 0.754227 0.121951 0.568244 0.064 Uiso 1 1 calc R U . . .
C19 C 0.3006(2) 0.2197(2) 0.45717(15) 0.0383(8) Uani 1 1 d . . . . .
H19A H 0.301782 0.283667 0.471525 0.057 Uiso 1 1 calc R U . . .
H19B H 0.255164 0.179715 0.472643 0.057 Uiso 1 1 calc R U . . .
H19C H 0.278772 0.223058 0.420880 0.057 Uiso 1 1 calc R U . . .
C49 C 1.0797(2) 0.1565(3) 0.32264(13) 0.0393(8) Uani 1 1 d . . . . .
H49A H 1.100371 0.112852 0.297388 0.047 Uiso 1 1 calc R U . . .
H49B H 1.126285 0.210426 0.327641 0.047 Uiso 1 1 calc R U . . .
C35 C 1.1222(2) 0.4972(3) 0.35318(13) 0.0386(8) Uani 1 1 d . . . . .
H35A H 1.138530 0.429664 0.357289 0.058 Uiso 1 1 calc R U . . .
H35B H 1.139524 0.529777 0.385448 0.058 Uiso 1 1 calc R U . . .
H35C H 1.159284 0.525186 0.328483 0.058 Uiso 1 1 calc R U . . .
C18 C 0.3941(3) 0.0738(2) 0.44865(15) 0.0408(9) Uani 1 1 d . . . . .
H18A H 0.369356 0.073006 0.412590 0.061 Uiso 1 1 calc R U . . .
H18B H 0.348164 0.039549 0.466688 0.061 Uiso 1 1 calc R U . . .
H18C H 0.458713 0.043088 0.454853 0.061 Uiso 1 1 calc R U . . .
C48 C 0.9757(3) 0.1914(3) 0.30593(13) 0.0414(9) Uani 1 1 d . . . . .
H48A H 0.976435 0.257004 0.292802 0.050 Uiso 1 1 calc R U . . .
H48B H 0.941416 0.149957 0.279170 0.050 Uiso 1 1 calc R U . . .
C43 C 0.9345(3) 0.1723(3) 0.54825(13) 0.0412(8) Uani 1 1 d . . . . .
H43A H 0.936948 0.116243 0.569938 0.062 Uiso 1 1 calc R U . . .
H43B H 0.945787 0.229509 0.569031 0.062 Uiso 1 1 calc R U . . .
H43C H 0.985440 0.167296 0.526602 0.062 Uiso 1 1 calc R U . . .
C17 C 0.4402(3) 0.1770(3) 0.52323(12) 0.0436(9) Uani 1 1 d . . . . .
H17A H 0.506263 0.149139 0.529535 0.065 Uiso 1 1 calc R U . . .
H17B H 0.395487 0.139512 0.540483 0.065 Uiso 1 1 calc R U . . .
H17C H 0.442740 0.242376 0.535849 0.065 Uiso 1 1 calc R U . . .
B1 B 1.0189(3) 0.3199(3) 0.44624(15) 0.0322(8) Uani 1 1 d . . . . .
H1A H 0.952(2) 0.268(2) 0.4521(12) 0.031(9) Uiso 1 1 d . . . . .
H1B H 1.005(2) 0.347(2) 0.4060(13) 0.033(9) Uiso 1 1 d . . . . .
H1C H 1.016(3) 0.379(3) 0.4766(16) 0.065(13) Uiso 1 1 d . . . . .
H1D H 1.091(3) 0.281(3) 0.4526(14) 0.049(11) Uiso 1 1 d . . . . .

loop_
_atom_site_aniso_label
_atom_site_aniso_U_11
_atom_site_aniso_U_22
_atom_site_aniso_U_33
_atom_site_aniso_U_23
_atom_site_aniso_U_13
_atom_site_aniso_U_12
Y1 0.01522(12) 0.01704(12) 0.01769(12) 0.00088(10) 0.00258(8) 0.00017(10)
O1 0.0161(9) 0.0147(8) 0.0193(9) 0.0065(7) 0.0065(7) 0.0025(7)
O2 0.0233(10) 0.0251(10) 0.0231(10) 0.0009(8) 0.0060(8) 0.0065(8)
O3 0.0289(11) 0.0240(10) 0.0244(10) -0.0034(8) 0.0050(8) -0.0008(8)
N1 0.0148(10) 0.0153(10) 0.0185(10) 0.0016(8) 0.0019(8) 0.0003(8)
N2 0.0150(10) 0.0176(10) 0.0183(10) 0.0019(8) 0.0055(8) 0.0008(8)
C1 0.0177(12) 0.0145(12) 0.0141(11) -0.0007(9) 0.0022(9) 0.0014(9)
C5 0.0191(12) 0.0144(11) 0.0185(12) 0.0010(9) 0.0029(10) 0.0008(9)
C4 0.0171(12) 0.0189(12) 0.0224(13) 0.0003(10) 0.0071(10) 0.0023(10)
C9 0.0212(13) 0.0146(12) 0.0191(12) 0.0011(10) 0.0022(10) 0.0002(10)
C3 0.0177(12) 0.0158(12) 0.0211(13) 0.0008(10) 0.0064(10) 0.0009(10)
C6 0.0200(13) 0.0140(11) 0.0199(12) 0.0007(9) 0.0063(10) 0.0010(9)
C10 0.0188(12) 0.0183(12) 0.0163(12) 0.0008(10) 0.0057(10) -0.0008(10)
C13 0.0162(12) 0.0156(12) 0.0156(11) -0.0003(9) 0.0042(9) -0.0009(9)
C11 0.0146(12) 0.0156(12) 0.0176(12) -0.0016(9) 0.0027(9) 0.0008(9)
C7 0.0188(12) 0.0140(11) 0.0178(12) -0.0011(9) 0.0037(10) -0.0011(9)
C25 0.0205(13) 0.0189(12) 0.0213(13) 0.0018(10) 0.0057(10) 0.0034(10)
C12 0.0196(12) 0.0106(11) 0.0158(12) 0.0024(9) 0.0007(9) -0.0008(9)
C8 0.0194(12) 0.0135(11) 0.0227(13) 0.0009(10) 0.0047(10) 0.0035(9)
C2 0.0206(12) 0.0131(11) 0.0190(12) 0.0009(10) 0.0052(9) 0.0015(10)
C38 0.0255(15) 0.0308(16) 0.0302(15) 0.0148(13) 0.0066(12) 0.0063(12)
C26 0.0310(15) 0.0203(13) 0.0235(14) 0.0007(11) 0.0104(11) 0.0038(11)
C24 0.0174(12) 0.0152(12) 0.0223(13) 0.0044(10) 0.0057(10) 0.0045(9)
C37 0.0169(12) 0.0246(14) 0.0245(14) 0.0087(11) 0.0057(10) 0.0030(10)
C27 0.0306(16) 0.0257(15) 0.0332(16) 0.0052(12) 0.0183(13) 0.0022(12)
C15 0.0190(13) 0.0201(13) 0.0304(15) 0.0044(11) 0.0019(11) 0.0006(10)
C20 0.0213(13) 0.0179(13) 0.0257(14) 0.0055(11) 0.0049(10) 0.0008(10)
C28 0.0204(13) 0.0307(15) 0.0326(16) 0.0061(13) 0.0102(11) -0.0012(12)
C36 0.0149(12) 0.0173(12) 0.0246(13) 0.0060(10) 0.0067(10) 0.0003(9)
C29 0.0192(13) 0.0204(13) 0.0250(14) 0.0054(11) 0.0062(10) 0.0002(10)
C41 0.0178(13) 0.0204(13) 0.0279(14) 0.0032(11) 0.0095(11) 0.0029(10)
C16 0.0224(13) 0.0204(13) 0.0265(14) 0.0033(11) 0.0093(11) -0.0003(11)
C42 0.0262(14) 0.0301(15) 0.0215(13) 0.0044(12) -0.0006(11) 0.0003(12)
C39 0.0272(15) 0.0233(14) 0.0448(18) 0.0134(13) 0.0161(13) 0.0086(12)
C21 0.0352(17) 0.0152(13) 0.0363(17) 0.0035(12) 0.0029(13) -0.0024(12)
C30 0.0239(14) 0.0238(14) 0.0208(13) -0.0023(11) 0.0043(11) -0.0011(11)
C47 0.0359(18) 0.0355(17) 0.0282(16) -0.0031(13) 0.0017(13) -0.0109(14)
C50 0.0249(15) 0.0291(15) 0.0334(16) 0.0003(13) 0.0015(12) 0.0045(12)
C45 0.0290(15) 0.0156(12) 0.0294(15) -0.0038(11) 0.0021(12) -0.0003(11)
C23 0.0302(16) 0.0201(13) 0.0404(17) 0.0121(12) 0.0122(13) 0.0056(12)
C53 0.0363(17) 0.0274(15) 0.0271(15) -0.0049(12) 0.0071(13) -0.0027(13)
C40 0.0258(15) 0.0180(13) 0.0393(17) 0.0018(12) 0.0130(12) 0.0011(11)
C33 0.0209(14) 0.0321(16) 0.0245(14) 0.0028(12) 0.0031(11) -0.0068(12)
C32 0.0284(16) 0.0296(16) 0.0324(16) -0.0029(13) -0.0016(12) 0.0049(12)
C14 0.0304(15) 0.0181(13) 0.0266(14) -0.0015(11) 0.0124(12) 0.0006(11)
C54 0.0354(17) 0.0250(15) 0.0290(15) -0.0056(12) 0.0055(13) 0.0008(12)
C55 0.0301(15) 0.0228(14) 0.0301(15) -0.0057(12) 0.0061(12) -0.0067(12)
C34 0.0415(19) 0.0311(17) 0.0336(17) -0.0032(14) 0.0029(14) -0.0086(14)
C31 0.0325(16) 0.0235(15) 0.0372(17) -0.0028(13) 0.0053(13) -0.0034(12)
C51 0.0314(16) 0.0219(14) 0.0336(16) 0.0061(12) 0.0108(13) 0.0051(12)
C22 0.0290(15) 0.0245(15) 0.0268(14) 0.0073(12) 0.0056(12) 0.0011(12)
C52 0.0436(19) 0.0297(16) 0.0262(15) -0.0034(13) 0.0117(13) 0.0007(14)
C46 0.0240(15) 0.0319(16) 0.0446(19) -0.0069(14) 0.0041(13) -0.0038(13)
C44 0.0362(18) 0.063(2) 0.0297(17) -0.0134(17) 0.0087(14) 0.0001(17)
C19 0.0245(16) 0.0345(17) 0.059(2) 0.0182(16) 0.0177(15) 0.0029(13)
C49 0.0242(16) 0.053(2) 0.0433(19) 0.0104(17) 0.0145(14) 0.0039(15)
C35 0.0261(17) 0.051(2) 0.0370(18) 0.0056(16) -0.0021(13) -0.0092(15)
C18 0.0408(19) 0.0241(16) 0.065(2) 0.0037(15) 0.0304(17) -0.0067(14)
C48 0.046(2) 0.049(2) 0.0333(17) 0.0155(16) 0.0195(15) 0.0242(17)
C43 0.0354(18) 0.052(2) 0.0327(17) 0.0030(15) -0.0070(14) 0.0037(16)
C17 0.041(2) 0.062(2) 0.0297(17) 0.0092(17) 0.0122(15) -0.0130(18)
B1 0.0203(16) 0.037(2) 0.0367(19) -0.0084(16) -0.0047(14) 0.0014(15)

loop_
_atom_type_symbol
_atom_type_description
_atom_type_scat_dispersion_real
_atom_type_scat_dispersion_imag
_atom_type_scat_source
C C 0.0033 0.0016 'International Tables Vol C Tables 4.2.6.8 and 6.1.1.4'
H H 0.0000 0.0000 'International Tables Vol C Tables 4.2.6.8 and 6.1.1.4'
B B 0.0013 0.0007 'International Tables Vol C Tables 4.2.6.8 and 6.1.1.4'
N N 0.0061 0.0033 'International Tables Vol C Tables 4.2.6.8 and 6.1.1.4'
O O 0.0106 0.0060 'International Tables Vol C Tables 4.2.6.8 and 6.1.1.4'
Y Y -2.7962 3.5667 'International Tables Vol C Tables 4.2.6.8 and 6.1.1.4'

loop_
_exptl_crystal_face_index_h
_exptl_crystal_face_index_k
_exptl_crystal_face_index_l
_exptl_crystal_face_perp_dist
10 2 3 0.0340
-7 -2 -3 0.0370
-3 1 5 0.0860
-3 -2 -8 0.0920
1 -5 -1 0.0840
-1 5 0 0.0740
1 2 -8 0.1380

loop_
_geom_angle_atom_site_label_1
_geom_angle_atom_site_label_2
_geom_angle_atom_site_label_3
_geom_angle
_geom_angle_site_symmetry_1
_geom_angle_site_symmetry_3
_geom_angle_publ_flag
O1 Y1 O2 130.79(7) . . ?
O1 Y1 O3 71.77(7) . . ?
O1 Y1 B1 148.31(9) . . ?
O1 Y1 H1A 138.9(8) . . ?
O1 Y1 H1B 148.9(9) . . ?
O2 Y1 O3 157.42(7) . . ?
O2 Y1 B1 80.57(9) . . ?
O2 Y1 H1A 79.7(8) . . ?
O2 Y1 H1B 75.4(9) . . ?
O3 Y1 B1 77.04(9) . . ?
O3 Y1 H1A 81.4(8) . . ?
O3 Y1 H1B 82.9(9) . . ?
N1 Y1 O1 66.96(7) . . ?
N1 Y1 O2 93.76(7) . . ?
N1 Y1 O3 97.48(7) . . ?
N1 Y1 N2 129.13(8) . . ?
N1 Y1 B1 112.68(10) . . ?
N1 Y1 H1A 86.9(8) . . ?
N1 Y1 H1B 136.0(9) . . ?
N2 Y1 O1 67.29(7) . . ?
N2 Y1 O2 99.61(7) . . ?
N2 Y1 O3 88.37(7) . . ?
N2 Y1 B1 117.84(11) . . ?
N2 Y1 H1A 143.7(9) . . ?
N2 Y1 H1B 94.8(9) . . ?
B1 Y1 H1A 25.8(8) . . ?
B1 Y1 H1B 24.4(8) . . ?
H1A Y1 H1B 49.5(12) . . ?
C13 O1 Y1 120.33(14) . . ?
C12 O1 Y1 119.38(14) . . ?
C12 O1 C13 118.38(19) . . ?
C51 O2 Y1 123.84(16) . . ?
C48 O2 Y1 128.62(18) . . ?
C48 O2 C51 104.5(2) . . ?
C55 O3 Y1 126.53(16) . . ?
C52 O3 Y1 125.93(17) . . ?
C52 O3 C55 107.0(2) . . ?
C1 N1 Y1 120.70(16) . . ?
C1 N1 C36 116.1(2) . . ?
C36 N1 Y1 123.18(16) . . ?
C11 N2 Y1 118.33(16) . . ?
C11 N2 C24 117.2(2) . . ?
C24 N2 Y1 124.14(16) . . ?
N1 C1 C13 116.8(2) . . ?
N1 C1 C2 127.0(2) . . ?
C2 C1 C13 116.3(2) . . ?
C4 C5 C6 121.8(2) . . ?
C13 C5 C4 116.0(2) . . ?
C13 C5 C6 122.1(2) . . ?
C5 C4 H4 119.0 . . ?
C3 C4 C5 122.0(2) . . ?
C3 C4 H4 119.0 . . ?
C10 C9 C20 118.7(2) . . ?
C8 C9 C10 118.4(2) . . ?
C8 C9 C20 122.8(2) . . ?
C4 C3 C2 119.1(2) . . ?
C4 C3 C16 121.9(2) . . ?
C2 C3 C16 119.0(2) . . ?
C5 C6 C7 110.0(2) . . ?
C5 C6 C15 110.4(2) . . ?
C5 C6 C14 108.8(2) . . ?
C7 C6 C15 109.8(2) . . ?
C7 C6 C14 109.2(2) . . ?
C15 C6 C14 108.6(2) . . ?
C9 C10 H10 118.9 . . ?
C11 C10 C9 122.2(2) . . ?
C11 C10 H10 118.9 . . ?
O1 C13 C1 111.7(2) . . ?
C5 C13 O1 123.3(2) . . ?
C5 C13 C1 125.1(2) . . ?
N2 C11 C10 126.8(2) . . ?
N2 C11 C12 117.3(2) . . ?
C10 C11 C12 115.9(2) . . ?
C12 C7 C6 122.2(2) . . ?
C12 C7 C8 116.9(2) . . ?
C8 C7 C6 120.9(2) . . ?
C26 C25 C24 118.6(3) . . ?
C26 C25 C30 119.0(2) . . ?
C24 C25 C30 122.4(2) . . ?
O1 C12 C11 112.0(2) . . ?
C7 C12 O1 123.2(2) . . ?
C7 C12 C11 124.8(2) . . ?
C9 C8 C7 121.9(2) . . ?
C9 C8 H8 119.0 . . ?
C7 C8 H8 119.0 . . ?
C1 C2 C3 121.3(2) . . ?
C1 C2 H2 119.4 . . ?
C3 C2 H2 119.4 . . ?
C37 C38 H38 119.1 . . ?
C39 C38 H38 119.1 . . ?
C39 C38 C37 121.9(3) . . ?
C25 C26 H26 119.3 . . ?
C27 C26 C25 121.4(3) . . ?
C27 C26 H26 119.3 . . ?
C25 C24 N2 118.9(2) . . ?
C29 C24 N2 120.8(2) . . ?
C29 C24 C25 120.0(2) . . ?
C38 C37 C36 118.1(3) . . ?
C38 C37 C42 121.0(3) . . ?
C36 C37 C42 120.9(2) . . ?
C26 C27 H27 120.1 . . ?
C28 C27 C26 119.9(3) . . ?
C28 C27 H27 120.1 . . ?
C6 C15 H15A 109.5 . . ?
C6 C15 H15B 109.5 . . ?
C6 C15 H15C 109.5 . . ?
H15A C15 H15B 109.5 . . ?
H15A C15 H15C 109.5 . . ?
H15B C15 H15C 109.5 . . ?
C9 C20 C21 108.4(2) . . ?
C9 C20 C22 110.3(2) . . ?
C21 C20 C22 109.3(2) . . ?
C23 C20 C9 111.9(2) . . ?
C23 C20 C21 109.2(2) . . ?
C23 C20 C22 107.7(2) . . ?
C27 C28 H28 119.3 . . ?
C27 C28 C29 121.4(3) . . ?
C29 C28 H28 119.3 . . ?
C37 C36 N1 120.5(2) . . ?
C41 C36 N1 119.6(2) . . ?
C41 C36 C37 119.8(2) . . ?
C24 C29 C33 121.3(2) . . ?
C28 C29 C24 118.7(3) . . ?
C28 C29 C33 120.0(2) . . ?
C36 C41 C45 121.9(2) . . ?
C40 C41 C36 119.3(3) . . ?
C40 C41 C45 118.9(3) . . ?
C3 C16 C18 110.4(2) . . ?
C19 C16 C3 112.0(2) . . ?
C19 C16 C18 106.6(3) . . ?
C17 C16 C3 109.2(2) . . ?
C17 C16 C19 109.8(3) . . ?
C17 C16 C18 108.8(3) . . ?
C37 C42 H42 107.4 . . ?
C37 C42 C44 110.7(3) . . ?
C37 C42 C43 113.7(3) . . ?
C44 C42 H42 107.4 . . ?
C43 C42 H42 107.4 . . ?
C43 C42 C44 109.8(3) . . ?
C38 C39 H39 120.2 . . ?
C38 C39 C40 119.6(3) . . ?
C40 C39 H39 120.2 . . ?
C20 C21 H21A 109.5 . . ?
C20 C21 H21B 109.5 . . ?
C20 C21 H21C 109.5 . . ?
H21A C21 H21B 109.5 . . ?
H21A C21 H21C 109.5 . . ?
H21B C21 H21C 109.5 . . ?
C25 C30 H30 108.0 . . ?
C25 C30 C32 111.5(2) . . ?
C25 C30 C31 111.6(2) . . ?
C32 C30 H30 108.0 . . ?
C31 C30 H30 108.0 . . ?
C31 C30 C32 109.6(2) . . ?
H47A C47 H47B 109.5 . . ?
H47A C47 H47C 109.5 . . ?
H47B C47 H47C 109.5 . . ?
C45 C47 H47A 109.5 . . ?
C45 C47 H47B 109.5 . . ?
C45 C47 H47C 109.5 . . ?
H50A C50 H50B 108.9 . . ?
C51 C50 H50A 110.9 . . ?
C51 C50 H50B 110.9 . . ?
C51 C50 C49 104.5(2) . . ?
C49 C50 H50A 110.9 . . ?
C49 C50 H50B 110.9 . . ?
C41 C45 C47 111.6(2) . . ?
C41 C45 H45 107.8 . . ?
C41 C45 C46 111.7(2) . . ?
C47 C45 H45 107.8 . . ?
C47 C45 C46 109.8(2) . . ?
C46 C45 H45 107.8 . . ?
C20 C23 H23A 109.5 . . ?
C20 C23 H23B 109.5 . . ?
C20 C23 H23C 109.5 . . ?
H23A C23 H23B 109.5 . . ?
H23A C23 H23C 109.5 . . ?
H23B C23 H23C 109.5 . . ?
H53A C53 H53B 108.8 . . ?
C54 C53 H53A 110.7 . . ?
C54 C53 H53B 110.7 . . ?
C52 C53 H53A 110.7 . . ?
C52 C53 H53B 110.7 . . ?
C52 C53 C54 105.2(2) . . ?
C41 C40 H40 119.4 . . ?
C39 C40 C41 121.2(3) . . ?
C39 C40 H40 119.4 . . ?
C29 C33 H33 107.2 . . ?
C29 C33 C34 111.0(2) . . ?
C29 C33 C35 114.1(3) . . ?
C34 C33 H33 107.2 . . ?
C35 C33 H33 107.2 . . ?
C35 C33 C34 110.0(3) . . ?
C30 C32 H32A 109.5 . . ?
C30 C32 H32B 109.5 . . ?
C30 C32 H32C 109.5 . . ?
H32A C32 H32B 109.5 . . ?
H32A C32 H32C 109.5 . . ?
H32B C32 H32C 109.5 . . ?
C6 C14 H14A 109.5 . . ?
C6 C14 H14B 109.5 . . ?
C6 C14 H14C 109.5 . . ?
H14A C14 H14B 109.5 . . ?
H14A C14 H14C 109.5 . . ?
H14B C14 H14C 109.5 . . ?
C53 C54 H54A 111.2 . . ?
C53 C54 H54B 111.2 . . ?
H54A C54 H54B 109.1 . . ?
C55 C54 C53 102.8(3) . . ?
C55 C54 H54A 111.2 . . ?
C55 C54 H54B 111.2 . . ?
O3 C55 C54 104.1(2) . . ?
O3 C55 H55A 110.9 . . ?
O3 C55 H55B 110.9 . . ?
C54 C55 H55A 110.9 . . ?
C54 C55 H55B 110.9 . . ?
H55A C55 H55B 108.9 . . ?
C33 C34 H34A 109.5 . . ?
C33 C34 H34B 109.5 . . ?
C33 C34 H34C 109.5 . . ?
H34A C34 H34B 109.5 . . ?
H34A C34 H34C 109.5 . . ?
H34B C34 H34C 109.5 . . ?
C30 C31 H31A 109.5 . . ?
C30 C31 H31B 109.5 . . ?
C30 C31 H31C 109.5 . . ?
H31A C31 H31B 109.5 . . ?
H31A C31 H31C 109.5 . . ?
H31B C31 H31C 109.5 . . ?
O2 C51 C50 105.2(2) . . ?
O2 C51 H51A 110.7 . . ?
O2 C51 H51B 110.7 . . ?
C50 C51 H51A 110.7 . . ?
C50 C51 H51B 110.7 . . ?
H51A C51 H51B 108.8 . . ?
C20 C22 H22A 109.5 . . ?
C20 C22 H22B 109.5 . . ?
C20 C22 H22C 109.5 . . ?
H22A C22 H22B 109.5 . . ?
H22A C22 H22C 109.5 . . ?
H22B C22 H22C 109.5 . . ?
O3 C52 C53 106.5(2) . . ?
O3 C52 H52A 110.4 . . ?
O3 C52 H52B 110.4 . . ?
C53 C52 H52A 110.4 . . ?
C53 C52 H52B 110.4 . . ?
H52A C52 H52B 108.6 . . ?
C45 C46 H46A 109.5 . . ?
C45 C46 H46B 109.5 . . ?
C45 C46 H46C 109.5 . . ?
H46A C46 H46B 109.5 . . ?
H46A C46 H46C 109.5 . . ?
H46B C46 H46C 109.5 . . ?
C42 C44 H44A 109.5 . . ?
C42 C44 H44B 109.5 . . ?
C42 C44 H44C 109.5 . . ?
H44A C44 H44B 109.5 . . ?
H44A C44 H44C 109.5 . . ?
H44B C44 H44C 109.5 . . ?
C16 C19 H19A 109.5 . . ?
C16 C19 H19B 109.5 . . ?
C16 C19 H19C 109.5 . . ?
H19A C19 H19B 109.5 . . ?
H19A C19 H19C 109.5 . . ?
H19B C19 H19C 109.5 . . ?
C50 C49 H49A 110.7 . . ?
C50 C49 H49B 110.7 . . ?
C50 C49 C48 105.1(3) . . ?
H49A C49 H49B 108.8 . . ?
C48 C49 H49A 110.7 . . ?
C48 C49 H49B 110.7 . . ?
C33 C35 H35A 109.5 . . ?
C33 C35 H35B 109.5 . . ?
C33 C35 H35C 109.5 . . ?
H35A C35 H35B 109.5 . . ?
H35A C35 H35C 109.5 . . ?
H35B C35 H35C 109.5 . . ?
C16 C18 H18A 109.5 . . ?
C16 C18 H18B 109.5 . . ?
C16 C18 H18C 109.5 . . ?
H18A C18 H18B 109.5 . . ?
H18A C18 H18C 109.5 . . ?
H18B C18 H18C 109.5 . . ?
O2 C48 C49 106.5(3) . . ?
O2 C48 H48A 110.4 . . ?
O2 C48 H48B 110.4 . . ?
C49 C48 H48A 110.4 . . ?
C49 C48 H48B 110.4 . . ?
H48A C48 H48B 108.6 . . ?
C42 C43 H43A 109.5 . . ?
C42 C43 H43B 109.5 . . ?
C42 C43 H43C 109.5 . . ?
H43A C43 H43B 109.5 . . ?
H43A C43 H43C 109.5 . . ?
H43B C43 H43C 109.5 . . ?
C16 C17 H17A 109.5 . . ?
C16 C17 H17B 109.5 . . ?
C16 C17 H17C 109.5 . . ?
H17A C17 H17B 109.5 . . ?
H17A C17 H17C 109.5 . . ?
H17B C17 H17C 109.5 . . ?
Y1 B1 H1A 55.3(16) . . ?
Y1 B1 H1B 54.9(17) . . ?
Y1 B1 H1C 109(2) . . ?
Y1 B1 H1D 139(2) . . ?
H1A B1 H1B 108(2) . . ?
H1A B1 H1C 103(3) . . ?
H1A B1 H1D 111(3) . . ?
H1B B1 H1C 114(3) . . ?
H1B B1 H1D 109(3) . . ?
H1C B1 H1D 112(3) . . ?

loop_
_geom_bond_atom_site_label_1
_geom_bond_atom_site_label_2
_geom_bond_distance
_geom_bond_site_symmetry_2
_geom_bond_publ_flag
Y1 O1 2.3376(17) . ?
Y1 O2 2.3567(19) . ?
Y1 O3 2.360(2) . ?
Y1 N1 2.280(2) . ?
Y1 N2 2.299(2) . ?
Y1 B1 2.717(3) . ?
Y1 H1A 2.26(3) . ?
Y1 H1B 2.26(3) . ?
O1 C13 1.394(3) . ?
O1 C12 1.386(3) . ?
O2 C51 1.463(3) . ?
O2 C48 1.432(4) . ?
O3 C55 1.456(3) . ?
O3 C52 1.447(4) . ?
N1 C1 1.385(3) . ?
N1 C36 1.427(3) . ?
N2 C11 1.391(3) . ?
N2 C24 1.423(3) . ?
C1 C13 1.406(3) . ?
C1 C2 1.390(3) . ?
C5 C4 1.407(4) . ?
C5 C6 1.525(3) . ?
C5 C13 1.372(3) . ?
C4 H4 0.9500 . ?
C4 C3 1.386(4) . ?
C9 C10 1.407(4) . ?
C9 C8 1.392(4) . ?
C9 C20 1.531(4) . ?
C3 C2 1.405(3) . ?
C3 C16 1.526(4) . ?
C6 C7 1.535(3) . ?
C6 C15 1.537(4) . ?
C6 C14 1.539(4) . ?
C10 H10 0.9500 . ?
C10 C11 1.392(3) . ?
C11 C12 1.411(3) . ?
C7 C12 1.370(4) . ?
C7 C8 1.403(3) . ?
C25 C26 1.395(4) . ?
C25 C24 1.420(4) . ?
C25 C30 1.517(4) . ?
C8 H8 0.9500 . ?
C2 H2 0.9500 . ?
C38 H38 0.9500 . ?
C38 C37 1.395(4) . ?
C38 C39 1.376(5) . ?
C26 H26 0.9500 . ?
C26 C27 1.380(4) . ?
C24 C29 1.413(4) . ?
C37 C36 1.418(4) . ?
C37 C42 1.516(4) . ?
C27 H27 0.9500 . ?
C27 C28 1.379(4) . ?
C15 H15A 0.9800 . ?
C15 H15B 0.9800 . ?
C15 H15C 0.9800 . ?
C20 C21 1.532(4) . ?
C20 C23 1.529(4) . ?
C20 C22 1.533(4) . ?
C28 H28 0.9500 . ?
C28 C29 1.394(4) . ?
C36 C41 1.407(4) . ?
C29 C33 1.520(4) . ?
C41 C45 1.521(4) . ?
C41 C40 1.389(4) . ?
C16 C19 1.521(4) . ?
C16 C18 1.537(4) . ?
C16 C17 1.518(4) . ?
C42 H42 1.0000 . ?
C42 C44 1.526(4) . ?
C42 C43 1.521(4) . ?
C39 H39 0.9500 . ?
C39 C40 1.379(4) . ?
C21 H21A 0.9800 . ?
C21 H21B 0.9800 . ?
C21 H21C 0.9800 . ?
C30 H30 1.0000 . ?
C30 C32 1.534(4) . ?
C30 C31 1.534(4) . ?
C47 H47A 0.9800 . ?
C47 H47B 0.9800 . ?
C47 H47C 0.9800 . ?
C47 C45 1.523(4) . ?
C50 H50A 0.9900 . ?
C50 H50B 0.9900 . ?
C50 C51 1.508(4) . ?
C50 C49 1.514(4) . ?
C45 H45 1.0000 . ?
C45 C46 1.530(4) . ?
C23 H23A 0.9800 . ?
C23 H23B 0.9800 . ?
C23 H23C 0.9800 . ?
C53 H53A 0.9900 . ?
C53 H53B 0.9900 . ?
C53 C54 1.530(4) . ?
C53 C52 1.522(4) . ?
C40 H40 0.9500 . ?
C33 H33 1.0000 . ?
C33 C34 1.531(4) . ?
C33 C35 1.524(4) . ?
C32 H32A 0.9800 . ?
C32 H32B 0.9800 . ?
C32 H32C 0.9800 . ?
C14 H14A 0.9800 . ?
C14 H14B 0.9800 . ?
C14 H14C 0.9800 . ?
C54 H54A 0.9900 . ?
C54 H54B 0.9900 . ?
C54 C55 1.504(4) . ?
C55 H55A 0.9900 . ?
C55 H55B 0.9900 . ?
C34 H34A 0.9800 . ?
C34 H34B 0.9800 . ?
C34 H34C 0.9800 . ?
C31 H31A 0.9800 . ?
C31 H31B 0.9800 . ?
C31 H31C 0.9800 . ?
C51 H51A 0.9900 . ?
C51 H51B 0.9900 . ?
C22 H22A 0.9800 . ?
C22 H22B 0.9800 . ?
C22 H22C 0.9800 . ?
C52 H52A 0.9900 . ?
C52 H52B 0.9900 . ?
C46 H46A 0.9800 . ?
C46 H46B 0.9800 . ?
C46 H46C 0.9800 . ?
C44 H44A 0.9800 . ?
C44 H44B 0.9800 . ?
C44 H44C 0.9800 . ?
C19 H19A 0.9800 . ?
C19 H19B 0.9800 . ?
C19 H19C 0.9800 . ?
C49 H49A 0.9900 . ?
C49 H49B 0.9900 . ?
C49 C48 1.515(5) . ?
C35 H35A 0.9800 . ?
C35 H35B 0.9800 . ?
C35 H35C 0.9800 . ?
C18 H18A 0.9800 . ?
C18 H18B 0.9800 . ?
C18 H18C 0.9800 . ?
C48 H48A 0.9900 . ?
C48 H48B 0.9900 . ?
C43 H43A 0.9800 . ?
C43 H43B 0.9800 . ?
C43 H43C 0.9800 . ?
C17 H17A 0.9800 . ?
C17 H17B 0.9800 . ?
C17 H17C 0.9800 . ?
B1 H1A 1.20(3) . ?
B1 H1B 1.14(3) . ?
B1 H1C 1.17(4) . ?
B1 H1D 1.12(4) . ?

loop_
_geom_torsion_atom_site_label_1
_geom_torsion_atom_site_label_2
_geom_torsion_atom_site_label_3
_geom_torsion_atom_site_label_4
_geom_torsion
_geom_torsion_site_symmetry_1
_geom_torsion_site_symmetry_2
_geom_torsion_site_symmetry_3
_geom_torsion_site_symmetry_4
_geom_torsion_publ_flag
Y1 O1 C13 C1 -18.4(3) . . . . ?
Y1 O1 C13 C5 161.41(19) . . . . ?
Y1 O1 C12 C11 21.1(3) . . . . ?
Y1 O1 C12 C7 -160.02(19) . . . . ?
Y1 O2 C51 C50 -123.5(2) . . . . ?
Y1 O2 C48 C49 125.7(2) . . . . ?
Y1 O3 C55 C54 150.58(18) . . . . ?
Y1 O3 C52 C53 -165.32(18) . . . . ?
Y1 N1 C1 C13 9.9(3) . . . . ?
Y1 N1 C1 C2 -170.1(2) . . . . ?
Y1 N1 C36 C37 78.1(3) . . . . ?
Y1 N1 C36 C41 -98.7(2) . . . . ?
Y1 N2 C11 C10 163.1(2) . . . . ?
Y1 N2 C11 C12 -15.3(3) . . . . ?
Y1 N2 C24 C25 101.9(2) . . . . ?
Y1 N2 C24 C29 -72.1(3) . . . . ?
N1 C1 C13 O1 5.5(3) . . . . ?
N1 C1 C13 C5 -174.3(2) . . . . ?
N1 C1 C2 C3 176.1(2) . . . . ?
N1 C36 C41 C45 -6.9(4) . . . . ?
N1 C36 C41 C40 172.4(2) . . . . ?
N2 C11 C12 O1 -3.7(3) . . . . ?
N2 C11 C12 C7 177.4(2) . . . . ?
N2 C24 C29 C28 170.5(2) . . . . ?
N2 C24 C29 C33 -12.3(4) . . . . ?
C1 N1 C36 C37 -102.6(3) . . . . ?
C1 N1 C36 C41 80.6(3) . . . . ?
C5 C4 C3 C2 2.8(4) . . . . ?
C5 C4 C3 C16 -178.9(2) . . . . ?
C5 C6 C7 C12 -8.9(3) . . . . ?
C5 C6 C7 C8 172.2(2) . . . . ?
C4 C5 C6 C7 -172.0(2) . . . . ?
C4 C5 C6 C15 -50.7(3) . . . . ?
C4 C5 C6 C14 68.4(3) . . . . ?
C4 C5 C13 O1 177.0(2) . . . . ?
C4 C5 C13 C1 -3.2(4) . . . . ?
C4 C3 C2 C1 -0.1(4) . . . . ?
C4 C3 C16 C19 12.8(4) . . . . ?
C4 C3 C16 C18 131.4(3) . . . . ?
C4 C3 C16 C17 -109.0(3) . . . . ?
C9 C10 C11 N2 -176.9(2) . . . . ?
C9 C10 C11 C12 1.5(4) . . . . ?
C6 C5 C4 C3 -178.9(2) . . . . ?
C6 C5 C13 O1 -5.2(4) . . . . ?
C6 C5 C13 C1 174.5(2) . . . . ?
C6 C7 C12 O1 2.2(4) . . . . ?
C6 C7 C12 C11 -179.1(2) . . . . ?
C6 C7 C8 C9 -180.0(2) . . . . ?
C10 C9 C8 C7 -0.6(4) . . . . ?
C10 C9 C20 C21 -61.8(3) . . . . ?
C10 C9 C20 C23 177.7(2) . . . . ?
C10 C9 C20 C22 57.9(3) . . . . ?
C10 C11 C12 O1 177.7(2) . . . . ?
C10 C11 C12 C7 -1.1(4) . . . . ?
C13 O1 C12 C11 -174.5(2) . . . . ?
C13 O1 C12 C7 4.3(3) . . . . ?
C13 C1 C2 C3 -3.9(4) . . . . ?
C13 C5 C4 C3 -1.2(4) . . . . ?
C13 C5 C6 C7 10.4(3) . . . . ?
C13 C5 C6 C15 131.7(3) . . . . ?
C13 C5 C6 C14 -109.2(3) . . . . ?
C11 N2 C24 C25 -71.7(3) . . . . ?
C11 N2 C24 C29 114.4(3) . . . . ?
C25 C26 C27 C28 -2.4(4) . . . . ?
C25 C24 C29 C28 -3.4(4) . . . . ?
C25 C24 C29 C33 173.8(2) . . . . ?
C12 O1 C13 C1 177.4(2) . . . . ?
C12 O1 C13 C5 -2.8(3) . . . . ?
C12 C7 C8 C9 1.1(4) . . . . ?
C8 C9 C10 C11 -0.7(4) . . . . ?
C8 C9 C20 C21 115.3(3) . . . . ?
C8 C9 C20 C23 -5.2(4) . . . . ?
C8 C9 C20 C22 -125.0(3) . . . . ?
C8 C7 C12 O1 -178.9(2) . . . . ?
C8 C7 C12 C11 -0.2(4) . . . . ?
C2 C1 C13 O1 -174.5(2) . . . . ?
C2 C1 C13 C5 5.7(4) . . . . ?
C2 C3 C16 C19 -168.8(3) . . . . ?
C2 C3 C16 C18 -50.2(4) . . . . ?
C2 C3 C16 C17 69.4(3) . . . . ?
C38 C37 C36 N1 -172.4(2) . . . . ?
C38 C37 C36 C41 4.3(4) . . . . ?
C38 C37 C42 C44 -86.0(3) . . . . ?
C38 C37 C42 C43 38.2(4) . . . . ?
C38 C39 C40 C41 1.7(4) . . . . ?
C26 C25 C24 N2 -172.0(2) . . . . ?
C26 C25 C24 C29 2.0(4) . . . . ?
C26 C25 C30 C32 -69.9(3) . . . . ?
C26 C25 C30 C31 52.9(3) . . . . ?
C26 C27 C28 C29 0.9(4) . . . . ?
C24 N2 C11 C10 -23.0(4) . . . . ?
C24 N2 C11 C12 158.6(2) . . . . ?
C24 C25 C26 C27 0.9(4) . . . . ?
C24 C25 C30 C32 111.7(3) . . . . ?
C24 C25 C30 C31 -125.5(3) . . . . ?
C24 C29 C33 C34 -86.1(3) . . . . ?
C24 C29 C33 C35 149.0(3) . . . . ?
C37 C38 C39 C40 -1.8(4) . . . . ?
C37 C36 C41 C45 176.3(2) . . . . ?
C37 C36 C41 C40 -4.4(4) . . . . ?
C27 C28 C29 C24 2.0(4) . . . . ?
C27 C28 C29 C33 -175.3(3) . . . . ?
C15 C6 C7 C12 -130.7(3) . . . . ?
C15 C6 C7 C8 50.4(3) . . . . ?
C20 C9 C10 C11 176.5(2) . . . . ?
C20 C9 C8 C7 -177.7(2) . . . . ?
C28 C29 C33 C34 91.1(3) . . . . ?
C28 C29 C33 C35 -33.8(4) . . . . ?
C36 N1 C1 C13 -169.4(2) . . . . ?
C36 N1 C1 C2 10.6(4) . . . . ?
C36 C37 C42 C44 91.3(3) . . . . ?
C36 C37 C42 C43 -144.5(3) . . . . ?
C36 C41 C45 C47 111.2(3) . . . . ?
C36 C41 C45 C46 -125.4(3) . . . . ?
C36 C41 C40 C39 1.3(4) . . . . ?
C16 C3 C2 C1 -178.5(2) . . . . ?
C42 C37 C36 N1 10.2(4) . . . . ?
C42 C37 C36 C41 -173.1(2) . . . . ?
C39 C38 C37 C36 -1.3(4) . . . . ?
C39 C38 C37 C42 176.1(3) . . . . ?
C30 C25 C26 C27 -177.5(3) . . . . ?
C30 C25 C24 N2 6.4(4) . . . . ?
C30 C25 C24 C29 -179.6(2) . . . . ?
C50 C49 C48 O2 17.9(4) . . . . ?
C45 C41 C40 C39 -179.3(3) . . . . ?
C53 C54 C55 O3 36.2(3) . . . . ?
C40 C41 C45 C47 -68.1(3) . . . . ?
C40 C41 C45 C46 55.3(3) . . . . ?
C14 C6 C7 C12 110.3(3) . . . . ?
C14 C6 C7 C8 -68.6(3) . . . . ?
C54 C53 C52 O3 0.9(3) . . . . ?
C55 O3 C52 C53 22.4(3) . . . . ?
C51 O2 C48 C49 -34.8(4) . . . . ?
C51 C50 C49 C48 5.4(4) . . . . ?
C52 O3 C55 C54 -37.2(3) . . . . ?
C52 C53 C54 C55 -22.5(3) . . . . ?
C49 C50 C51 O2 -26.3(3) . . . . ?
C48 O2 C51 C50 38.2(3) . . . . ?
